data_1001002
loop_
_publ_author_name
'Goreaud, M'
'Raveau, B'

_publ_section_title
;
Structure cristalline de Rb~2~ Ge~4~ O~9~ et Rb~2~ Ti Ge~3~ O~9~ de
type tetragermanate et etude structurale comparee de germanates en
anneaux
;
_journal_coden_ASTM ACBCAR
_journal_name_full 'Acta Crystallographica B (24,1968-38,1982)'
_journal_page_first 1536
_journal_page_last 1540
_journal_paper_doi 10.1107/S0567740876005724
_journal_volume 32
_journal_year 1976
_chemical_formula_structural 'Rb2 Ti Ge3 O9'
_chemical_formula_sum 'Ge3 O9 Rb2 Ti'
_chemical_name_systematic 'Dirubidium titanium cyclo-trigermanate'
_space_group_IT_number 165
_symmetry_cell_setting trigonal
_symmetry_Int_Tables_number 165
_symmetry_space_group_name_Hall '-P 3 2"c'
_symmetry_space_group_name_H-M 'P -3 c 1'
_cell_angle_alpha 90
_cell_angle_beta 90
_cell_angle_gamma 120
_cell_formula_units_Z 6
_cell_length_a 12.19(5)
_cell_length_b 12.19(5)
_cell_length_c 10.14(8)
_cell_volume 1304.9
_refine_ls_R_factor_all 0.081
_cod_database_code 1001002

loop_
_symmetry_equiv_pos_as_xyz
x,y,z
-y,x-y,z
y-x,-x,z
-y,-x,1/2+z
x,x-y,1/2+z
y-x,y,1/2+z
-x,-y,-z
y,y-x,-z
x-y,x,-z
y,x,1/2-z
-x,y-x,1/2-z
x-y,-y,1/2-z

loop_
_atom_site_label
_atom_site_type_symbol
_atom_site_symmetry_multiplicity
_atom_site_Wyckoff_symbol
_atom_site_fract_x
_atom_site_fract_y
_atom_site_fract_z
_atom_site_occupancy
_atom_site_attached_hydrogens
_atom_site_calc_flag
Rb1 Rb1+ 12 g 0.0015(3) 0.3353(3) 0.4300(2) 1. 0 d
Ti1 Ti4+ 2 b 0. 0. 0. 1. 0 d
Ti2 Ti4+ 4 d 0.3333 0.6666 0.4733(6) 1. 0 d
Ge1 Ge4+ 6 f 0. 0.1790(4) 0.75 1. 0 d
Ge2 Ge4+ 12 g 0.1481(2) 0.4802(2) 0.7235(2) 1. 0 d
O1 O2- 6 f 0. 0.4562(58) 0.75 1. 0 d
O2 O2- 12 g 0.0692(22) 0.1518(22) 0.8822(17) 1. 0 d
O3 O2- 12 g 0.1134(17) 0.3233(17) 0.6725(14) 1. 0 d
O4 O2- 12 g 0.2468(24) 0.5161(25) 0.8637(19) 1. 0 d
O5 O2- 12 g 0.1881(25) 0.5731(25) 0.5823(19) 1. 0 d

loop_
_atom_type_symbol
_atom_type_oxidation_number
Rb1+ 1.000
Ti4+ 4.000
Ge4+ 4.000
O2- -2.000
